data_1515235
loop_
_publ_author_name
'Akhuli, Bidyut'
'Ravikumar, I.'
'Ghosh, Pradyut'

_publ_section_title
;
 Acid/base controlled size modulation of capsular phosphates, hydroxide
 encapsulation, quantitative and clean extraction of sulfate with
 carbonate capsules of a tripodal urea receptor
;
_journal_issue 5
_journal_name_full 'Chemical Science'
_journal_page_first 1522
_journal_paper_doi 10.1039/c2sc00021k
_journal_volume 3
_journal_year 2012
_chemical_formula_sum 'C43 H54 F15 N8 O4'
_chemical_formula_weight 1031.94
_chemical_name_systematic
;
?
;
_space_group_IT_number 2
_symmetry_cell_setting triclinic
_symmetry_space_group_name_Hall '-P 1'
_symmetry_space_group_name_H-M 'P -1'
_atom_sites_solution_hydrogens geom
_atom_sites_solution_primary direct
_atom_sites_solution_secondary difmap
_audit_creation_method SHELXL-97
_cell_angle_alpha 93.624(3)
_cell_angle_beta 118.198(2)
_cell_angle_gamma 96.509(3)
_cell_formula_units_Z 2
_cell_length_a 13.939(2)
_cell_length_b 14.194(5)
_cell_length_c 14.511(3)
_cell_measurement_temperature 100(2)
_cell_volume 2491.5(11)
_computing_cell_refinement 'BRUKER SMART APEX II'
_computing_data_collection 'BRUKER SMART APEX II'
_computing_data_reduction 'BRUKER AXS SAINT'
_computing_molecular_graphics 'BRUKER SHELXTL'
_computing_publication_material 'MERCURY 2.3'
_computing_structure_refinement 'SHELXL-97 (Sheldrick, 1997)'
_computing_structure_solution 'SHELXS-97 (Sheldrick, 1990)'
_diffrn_ambient_temperature 100(2)
_diffrn_detector_area_resol_mean 3
_diffrn_measured_fraction_theta_full 0.993
_diffrn_measured_fraction_theta_max 0.993
_diffrn_measurement_device_type 'BRUKER SMART APEX II CCD AREA DETECTOR'
_diffrn_measurement_method 'OMEGA SCAN'
_diffrn_radiation_monochromator graphite
_diffrn_radiation_source 'fine-focus sealed tube'
_diffrn_radiation_type MoK\a
_diffrn_radiation_wavelength 0.71073
_diffrn_reflns_av_R_equivalents 0.0255
_diffrn_reflns_av_sigmaI/netI 0.0416
_diffrn_reflns_limit_h_max 15
_diffrn_reflns_limit_h_min -16
_diffrn_reflns_limit_k_max 16
_diffrn_reflns_limit_k_min -16
_diffrn_reflns_limit_l_max 16
_diffrn_reflns_limit_l_min -16
_diffrn_reflns_number 16668
_diffrn_reflns_theta_full 24.16
_diffrn_reflns_theta_max 24.16
_diffrn_reflns_theta_min 1.67
_exptl_absorpt_coefficient_mu 0.127
_exptl_absorpt_correction_T_max 0.9937
_exptl_absorpt_correction_T_min 0.9676
_exptl_absorpt_correction_type multi-scan
_exptl_absorpt_process_details 'BRUKER SADABS'
_exptl_crystal_colour PLATE
_exptl_crystal_density_diffrn 1.375
_exptl_crystal_density_method 'not measured'
_exptl_crystal_description COLORLESS
_exptl_crystal_F_000 1070
_exptl_crystal_size_max 0.26
_exptl_crystal_size_mid 0.12
_exptl_crystal_size_min 0.05
_refine_diff_density_max 0.464
_refine_diff_density_min -0.268
_refine_diff_density_rms 0.044
_refine_ls_extinction_method none
_refine_ls_goodness_of_fit_ref 1.047
_refine_ls_hydrogen_treatment mixed
_refine_ls_matrix_type full
_refine_ls_number_parameters 659
_refine_ls_number_reflns 7919
_refine_ls_number_restraints 0
_refine_ls_restrained_S_all 1.047
_refine_ls_R_factor_all 0.1072
_refine_ls_R_factor_gt 0.0633
_refine_ls_shift/su_max 0.000
_refine_ls_shift/su_mean 0.000
_refine_ls_structure_factor_coef Fsqd
_refine_ls_weighting_details 'calc w=1/[\s^2^(Fo^2^)+(0.1040P)^2^+0.7042P] where P=(Fo^2^+2Fc^2^)/3'
_refine_ls_weighting_scheme calc
_refine_ls_wR_factor_gt 0.1769
_refine_ls_wR_factor_ref 0.2107
_reflns_number_gt 4624
_reflns_number_total 7919
_reflns_threshold_expression >2sigma(I)
_cod_data_source_file c2sc00021k.txt
_cod_data_source_block pf_oh
_cod_depositor_comments
;
The following automatic conversions were performed:

'_symmetry_cell_setting' value 'TRICLINIC' changed to 'triclinic'
according to
/usr/data/users/saulius/automatic-downloads/retrospective/RSC/lib/dictionaries/cif_core.dic
dictionary named 'cif_core.dic' version 2.4.2 from
2011-04-26.

'_exptl_absorpt_correction_type' value 'MULTI-SCAN'
changed to 'multi-scan' according to
/usr/data/users/saulius/automatic-downloads/retrospective/RSC/lib/dictionaries/cif_core.dic
dictionary named 'cif_core.dic' version 2.4.2 from 2011-04-26.

Automatic conversion script
Id: cif_fix_values 2281 2013-09-26 08:29:07Z andrius 
;
_cod_original_cell_volume 2491.6(10)
_cod_original_sg_symbol_H-M P-1
_cod_database_code 1515235

loop_
_symmetry_equiv_pos_as_xyz
'x, y, z'
'-x, -y, -z'

loop_
_atom_site_label
_atom_site_type_symbol
_atom_site_fract_x
_atom_site_fract_y
_atom_site_fract_z
_atom_site_U_iso_or_equiv
_atom_site_adp_type
_atom_site_occupancy
_atom_site_symmetry_multiplicity
_atom_site_calc_flag
_atom_site_refinement_flags
C1 C 0.1142(4) 0.7252(4) 0.5900(3) 0.0915(13) Uani 1 1 d .
H1A H 0.1318 0.7938 0.5926 0.110 Uiso 1 1 calc R
H1B H 0.1293 0.7130 0.6602 0.110 Uiso 1 1 calc R
C2 C -0.0034(3) 0.6956(3) 0.5184(3) 0.0852(12) Uani 1 1 d .
H2A H -0.0264 0.6330 0.5313 0.102 Uiso 1 1 calc R
H2B H -0.0436 0.7401 0.5335 0.102 Uiso 1 1 calc R
C3 C -0.1352(3) 0.6846(2) 0.3294(3) 0.0637(9) Uani 1 1 d .
C4 C -0.2447(3) 0.6439(3) 0.1411(3) 0.0716(10) Uani 1 1 d .
C5 C -0.3137(4) 0.7104(4) 0.1046(4) 0.0861(12) Uani 1 1 d .
C6 C -0.4130(4) 0.6889(5) 0.0138(4) 0.1062(16) Uani 1 1 d .
C7 C -0.4426(4) 0.6018(6) -0.0451(4) 0.1142(19) Uani 1 1 d .
C8 C -0.3757(5) 0.5345(5) -0.0113(4) 0.1110(16) Uani 1 1 d .
C9 C -0.2791(4) 0.5546(4) 0.0809(4) 0.0859(12) Uani 1 1 d .
C11 C 0.2057(4) 0.5881(3) 0.6067(3) 0.0825(11) Uani 1 1 d .
H11A H 0.2645 0.6011 0.6793 0.099 Uiso 1 1 calc R
H11B H 0.1394 0.5593 0.6071 0.099 Uiso 1 1 calc R
C12 C 0.2348(4) 0.5193(3) 0.5488(3) 0.0832(12) Uani 1 1 d .
H12A H 0.3089 0.5411 0.5609 0.100 Uiso 1 1 calc R
H12B H 0.2341 0.4579 0.5746 0.100 Uiso 1 1 calc R
C13 C 0.1513(3) 0.4346(3) 0.3699(3) 0.0628(9) Uani 1 1 d .
C14 C 0.0687(3) 0.3753(3) 0.1855(3) 0.0648(9) Uani 1 1 d .
C15 C 0.0459(3) 0.2778(3) 0.1845(3) 0.0783(11) Uani 1 1 d .
C16 C 0.0429(4) 0.2137(4) 0.1083(4) 0.1082(16) Uani 1 1 d .
C17 C 0.0572(5) 0.2460(6) 0.0285(5) 0.126(2) Uani 1 1 d .
C18 C 0.0734(4) 0.3406(6) 0.0245(4) 0.1116(19) Uani 1 1 d .
C19 C 0.0814(3) 0.4042(4) 0.1037(3) 0.0834(12) Uani 1 1 d .
C20 C 0.2931(4) 0.7399(3) 0.5977(3) 0.0885(12) Uani 1 1 d .
H20A H 0.3459 0.6993 0.6012 0.106 Uiso 1 1 calc R
H20B H 0.3193 0.7720 0.6683 0.106 Uiso 1 1 calc R
C21 C 0.2901(4) 0.8123(3) 0.5291(3) 0.0848(12) Uani 1 1 d .
H21A H 0.2496 0.8605 0.5370 0.102 Uiso 1 1 calc R
H21B H 0.3651 0.8435 0.5528 0.102 Uiso 1 1 calc R
C22 C 0.2643(3) 0.8199(3) 0.3521(3) 0.0633(9) Uani 1 1 d .
C23 C 0.2136(3) 0.8119(3) 0.1673(3) 0.0692(10) Uani 1 1 d .
C24 C 0.2051(4) 0.9044(3) 0.1449(3) 0.0839(11) Uani 1 1 d .
C25 C 0.2166(4) 0.9362(3) 0.0638(4) 0.1015(14) Uani 1 1 d .
C26 C 0.2350(5) 0.8755(4) -0.0003(4) 0.1075(16) Uani 1 1 d .
C27 C 0.2418(4) 0.7832(4) 0.0175(4) 0.1000(14) Uani 1 1 d .
C28 C 0.2318(4) 0.7526(3) 0.1002(4) 0.0829(11) Uani 1 1 d .
C29 C 0.7737(3) 0.8543(2) 0.5198(3) 0.0630(9) Uani 1 1 d .
H29A H 0.8042 0.8096 0.5700 0.076 Uiso 1 1 calc R
H29B H 0.7897 0.8394 0.4629 0.076 Uiso 1 1 calc R
C30 C 0.8326(3) 0.9532(3) 0.5737(4) 0.0900(13) Uani 1 1 d .
H30A H 0.8045 0.9983 0.5234 0.108 Uiso 1 1 calc R
H30B H 0.8163 0.9693 0.6303 0.108 Uiso 1 1 calc R
C31 C 0.9531(4) 0.9640(3) 0.6177(4) 0.1015(14) Uani 1 1 d .
H31A H 0.9686 0.9484 0.5605 0.122 Uiso 1 1 calc R
H31B H 0.9802 0.9176 0.6664 0.122 Uiso 1 1 calc R
C32 C 1.0166(5) 1.0607(4) 0.6738(5) 0.148(2) Uani 1 1 d .
H32A H 0.9968 1.1065 0.6247 0.222 Uiso 1 1 calc R
H32B H 1.0942 1.0589 0.7043 0.222 Uiso 1 1 calc R
H32C H 0.9996 1.0787 0.7287 0.222 Uiso 1 1 calc R
C33 C 0.5938(3) 0.9040(3) 0.3946(3) 0.0740(10) Uani 1 1 d .
H33A H 0.5148 0.8897 0.3682 0.089 Uiso 1 1 calc R
H33B H 0.6186 0.9689 0.4310 0.089 Uiso 1 1 calc R
C34 C 0.6139(5) 0.9008(4) 0.3028(4) 0.1123(16) Uani 1 1 d .
H34A H 0.5902 0.8365 0.2650 0.135 Uiso 1 1 calc R
H34B H 0.6920 0.9190 0.3266 0.135 Uiso 1 1 calc R
C35 C 0.5480(6) 0.9709(5) 0.2300(5) 0.157(3) Uani 1 1 d .
H35A H 0.4701 0.9475 0.2028 0.188 Uiso 1 1 calc R
H35B H 0.5651 1.0321 0.2727 0.188 Uiso 1 1 calc R
C36 C 0.5645(10) 0.9860(7) 0.1475(8) 0.260(6) Uani 1 1 d .
H36A H 0.6364 1.0227 0.1726 0.390 Uiso 1 1 calc R
H36B H 0.5095 1.0205 0.1009 0.390 Uiso 1 1 calc R
H36C H 0.5593 0.9257 0.1103 0.390 Uiso 1 1 calc R
C37 C 0.6111(3) 0.7332(2) 0.4254(3) 0.0638(9) Uani 1 1 d .
H37A H 0.6522 0.6941 0.4786 0.077 Uiso 1 1 calc R
H37B H 0.6302 0.7247 0.3696 0.077 Uiso 1 1 calc R
C38 C 0.4890(3) 0.6959(3) 0.3798(4) 0.0894(12) Uani 1 1 d .
H38A H 0.4468 0.7262 0.3182 0.107 Uiso 1 1 calc R
H38B H 0.4658 0.7111 0.4316 0.107 Uiso 1 1 calc R
C39 C 0.4681(4) 0.5884(3) 0.3496(5) 0.1168(17) Uani 1 1 d .
H39A H 0.4777 0.5754 0.2883 0.140 Uiso 1 1 calc R
H39B H 0.5237 0.5612 0.4069 0.140 Uiso 1 1 calc R
C40 C 0.3614(6) 0.5400(4) 0.3262(7) 0.183(3) Uani 1 1 d .
H40A H 0.3507 0.5517 0.3863 0.275 Uiso 1 1 calc R
H40B H 0.3568 0.4725 0.3098 0.275 Uiso 1 1 calc R
H40C H 0.3054 0.5634 0.2668 0.275 Uiso 1 1 calc R
C41 C 0.6179(3) 0.8572(3) 0.5604(3) 0.0692(10) Uani 1 1 d .
H41A H 0.6482 0.9231 0.5925 0.083 Uiso 1 1 calc R
H41B H 0.5382 0.8507 0.5278 0.083 Uiso 1 1 calc R
C42 C 0.6565(4) 0.7943(3) 0.6455(3) 0.0937(13) Uani 1 1 d .
H42A H 0.6302 0.7279 0.6141 0.112 Uiso 1 1 calc R
H42B H 0.7365 0.8041 0.6826 0.112 Uiso 1 1 calc R
C43 C 0.6164(5) 0.8147(4) 0.7220(4) 0.1190(17) Uani 1 1 d .
H43A H 0.6485 0.8797 0.7570 0.143 Uiso 1 1 calc R
H43B H 0.5371 0.8123 0.6826 0.143 Uiso 1 1 calc R
C44 C 0.6397(6) 0.7510(5) 0.8040(5) 0.156(3) Uani 1 1 d .
H44A H 0.6370 0.6872 0.7754 0.235 Uiso 1 1 calc R
H44B H 0.5856 0.7508 0.8272 0.235 Uiso 1 1 calc R
H44C H 0.7118 0.7735 0.8627 0.235 Uiso 1 1 calc R
H2 H 0.017(3) 0.673(3) 0.388(3) 0.085(12) Uiso 1 1 d .
H3 H -0.090(3) 0.648(2) 0.229(3) 0.061(10) Uiso 1 1 d .
H4 H 0.132(3) 0.557(3) 0.415(3) 0.089(14) Uiso 1 1 d .
H5 H 0.072(4) 0.489(3) 0.256(3) 0.084(16) Uiso 1 1 d .
H6 H 0.192(3) 0.730(3) 0.395(3) 0.065(12) Uiso 1 1 d .
H7 H 0.161(3) 0.723(3) 0.241(3) 0.076(12) Uiso 1 1 d .
N1 N 0.1868(2) 0.67948(18) 0.5636(2) 0.0571(7) Uani 1 1 d .
N2 N -0.0319(3) 0.6914(2) 0.4085(2) 0.0727(9) Uani 1 1 d .
N3 N -0.1431(3) 0.6642(2) 0.2328(2) 0.0727(9) Uani 1 1 d .
N4 N 0.1580(3) 0.5078(2) 0.4366(2) 0.0760(10) Uani 1 1 d .
N5 N 0.0784(3) 0.4408(3) 0.2660(2) 0.0683(9) Uani 1 1 d .
N6 N 0.2414(3) 0.7764(2) 0.4203(3) 0.0729(9) Uani 1 1 d .
N7 N 0.2006(3) 0.7781(3) 0.2500(3) 0.0734(9) Uani 1 1 d .
N8 N 0.6486(2) 0.83694(18) 0.4744(2) 0.0596(7) Uani 1 1 d .
O1 O -0.2141(2) 0.6962(2) 0.3416(2) 0.0861(8) Uani 1 1 d .
O2 O 0.2017(2) 0.36800(17) 0.39678(19) 0.0788(7) Uani 1 1 d .
O3 O 0.3372(2) 0.88919(17) 0.3787(2) 0.0756(7) Uani 1 1 d .
O4 O 0.06750(14) 0.63398(12) 0.28412(14) 0.0405(5) Uani 1 1 d .
F1 F -0.2838(2) 0.7985(2) 0.1564(2) 0.1208(9) Uani 1 1 d .
F2 F -0.4787(3) 0.7549(3) -0.0202(3) 0.1634(14) Uani 1 1 d .
F3 F -0.5391(3) 0.5817(3) -0.1360(2) 0.1761(16) Uani 1 1 d .
F4 F -0.4065(3) 0.4475(3) -0.0688(3) 0.1646(14) Uani 1 1 d .
F5 F -0.2155(3) 0.4882(2) 0.1137(2) 0.1236(9) Uani 1 1 d .
F6 F 0.0222(2) 0.24314(16) 0.2555(2) 0.1066(8) Uani 1 1 d .
F7 F 0.0244(3) 0.1202(2) 0.1120(3) 0.1675(16) Uani 1 1 d .
F8 F 0.0536(3) 0.1829(4) -0.0470(3) 0.203(2) Uani 1 1 d .
F9 F 0.0866(3) 0.3745(4) -0.0537(2) 0.1872(19) Uani 1 1 d .
F10 F 0.1014(2) 0.4987(2) 0.1009(2) 0.1240(10) Uani 1 1 d .
F11 F 0.1806(3) 0.96516(17) 0.2020(2) 0.1126(9) Uani 1 1 d .
F12 F 0.2069(4) 1.0262(2) 0.0444(3) 0.1593(14) Uani 1 1 d .
F13 F 0.2448(4) 0.9060(3) -0.0819(3) 0.1660(14) Uani 1 1 d .
F14 F 0.2587(3) 0.7229(2) -0.0468(3) 0.1547(13) Uani 1 1 d .
F15 F 0.2394(3) 0.66131(18) 0.1162(2) 0.1209(9) Uani 1 1 d .

loop_
_atom_site_aniso_label
_atom_site_aniso_U_11
_atom_site_aniso_U_22
_atom_site_aniso_U_33
_atom_site_aniso_U_23
_atom_site_aniso_U_13
_atom_site_aniso_U_12
C1 0.087(3) 0.127(4) 0.070(3) 0.005(2) 0.042(2) 0.038(3)
C2 0.075(3) 0.122(3) 0.068(3) 0.001(2) 0.044(2) 0.017(2)
C3 0.059(2) 0.074(2) 0.067(2) 0.0081(18) 0.037(2) 0.0159(18)
C4 0.065(3) 0.097(3) 0.065(2) 0.014(2) 0.040(2) 0.020(2)
C5 0.074(3) 0.110(4) 0.082(3) 0.017(3) 0.040(3) 0.029(3)
C6 0.074(3) 0.158(5) 0.091(4) 0.040(4) 0.036(3) 0.041(4)
C7 0.063(3) 0.194(7) 0.068(3) 0.024(4) 0.020(3) 0.004(4)
C8 0.101(4) 0.136(5) 0.082(4) -0.008(3) 0.043(3) -0.016(4)
C9 0.080(3) 0.100(3) 0.079(3) 0.009(3) 0.041(3) 0.010(3)
C11 0.101(3) 0.081(3) 0.058(2) 0.014(2) 0.030(2) 0.023(2)
C12 0.108(3) 0.065(2) 0.064(2) 0.0138(19) 0.029(2) 0.027(2)
C13 0.075(2) 0.061(2) 0.059(2) 0.0146(18) 0.035(2) 0.0183(19)
C14 0.063(2) 0.081(3) 0.055(2) 0.0111(18) 0.0300(18) 0.0226(19)
C15 0.084(3) 0.077(3) 0.074(3) 0.003(2) 0.037(2) 0.023(2)
C16 0.102(4) 0.104(4) 0.091(4) -0.013(3) 0.021(3) 0.044(3)
C17 0.088(4) 0.194(7) 0.074(4) -0.039(4) 0.022(3) 0.053(4)
C18 0.070(3) 0.214(7) 0.054(3) 0.005(4) 0.032(2) 0.032(4)
C19 0.065(3) 0.119(4) 0.066(3) 0.023(3) 0.031(2) 0.013(2)
C20 0.089(3) 0.083(3) 0.075(3) 0.000(2) 0.031(2) -0.012(2)
C21 0.084(3) 0.078(3) 0.085(3) 0.006(2) 0.040(2) -0.007(2)
C22 0.059(2) 0.056(2) 0.084(3) 0.012(2) 0.040(2) 0.0139(18)
C23 0.072(2) 0.062(2) 0.084(3) 0.013(2) 0.046(2) 0.0064(18)
C24 0.102(3) 0.069(3) 0.092(3) 0.018(2) 0.054(3) 0.020(2)
C25 0.140(4) 0.068(3) 0.107(4) 0.031(3) 0.067(3) 0.013(3)
C26 0.137(4) 0.108(4) 0.100(4) 0.028(3) 0.077(3) 0.004(3)
C27 0.121(4) 0.101(4) 0.105(4) 0.008(3) 0.077(3) 0.018(3)
C28 0.092(3) 0.067(3) 0.101(3) 0.017(2) 0.055(3) 0.012(2)
C29 0.056(2) 0.063(2) 0.080(2) 0.0122(18) 0.0394(19) 0.0153(17)
C30 0.067(3) 0.069(3) 0.128(4) 0.000(2) 0.044(3) 0.010(2)
C31 0.079(3) 0.089(3) 0.131(4) 0.015(3) 0.050(3) -0.001(2)
C32 0.104(4) 0.108(4) 0.191(6) -0.007(4) 0.050(4) -0.027(3)
C33 0.069(2) 0.064(2) 0.094(3) 0.029(2) 0.039(2) 0.0231(19)
C34 0.128(4) 0.125(4) 0.111(4) 0.060(3) 0.068(3) 0.047(3)
C35 0.184(7) 0.165(6) 0.126(5) 0.071(5) 0.068(5) 0.049(5)
C36 0.386(17) 0.262(11) 0.220(10) 0.154(9) 0.181(11) 0.151(11)
C37 0.061(2) 0.054(2) 0.079(2) 0.0047(17) 0.0362(19) 0.0135(16)
C38 0.071(3) 0.070(3) 0.124(4) -0.002(2) 0.048(3) 0.003(2)
C39 0.084(3) 0.089(3) 0.154(5) -0.017(3) 0.048(3) -0.010(3)
C40 0.160(7) 0.112(5) 0.265(9) 0.017(5) 0.100(7) -0.008(4)
C41 0.069(2) 0.067(2) 0.089(3) 0.0045(19) 0.052(2) 0.0164(18)
C42 0.112(4) 0.107(3) 0.092(3) 0.029(3) 0.067(3) 0.043(3)
C43 0.113(4) 0.152(5) 0.117(4) 0.024(4) 0.074(4) 0.022(3)
C44 0.165(6) 0.207(7) 0.143(5) 0.076(5) 0.102(5) 0.043(5)
N1 0.0579(17) 0.0579(16) 0.0566(16) 0.0057(13) 0.0284(14) 0.0113(13)
N2 0.062(2) 0.102(2) 0.066(2) 0.0119(16) 0.0385(18) 0.0238(17)
N3 0.058(2) 0.102(2) 0.067(2) 0.0075(16) 0.0358(18) 0.0244(18)
N4 0.107(3) 0.0573(19) 0.0603(19) 0.0128(16) 0.0330(18) 0.0321(19)
N5 0.087(2) 0.061(2) 0.062(2) 0.0173(17) 0.0373(18) 0.0214(18)
N6 0.072(2) 0.067(2) 0.077(2) 0.0040(18) 0.0388(19) -0.0075(18)
N7 0.071(2) 0.069(2) 0.080(2) 0.0111(18) 0.0395(19) -0.0020(17)
N8 0.0555(17) 0.0559(16) 0.0761(18) 0.0121(14) 0.0367(15) 0.0171(13)
O1 0.0658(17) 0.129(2) 0.0805(18) 0.0096(15) 0.0463(15) 0.0294(15)
O2 0.101(2) 0.0659(16) 0.0728(16) 0.0191(13) 0.0381(15) 0.0393(15)
O3 0.0627(16) 0.0655(16) 0.1009(19) 0.0128(14) 0.0433(15) 0.0005(13)
O4 0.0420(11) 0.0404(10) 0.0442(11) 0.0076(8) 0.0241(9) 0.0104(8)
F1 0.126(2) 0.113(2) 0.121(2) 0.0156(17) 0.0499(19) 0.0553(18)
F2 0.117(2) 0.238(4) 0.144(3) 0.074(3) 0.051(2) 0.093(3)
F3 0.090(2) 0.294(5) 0.093(2) 0.028(3) 0.0119(19) -0.011(3)
F4 0.161(3) 0.162(3) 0.124(3) -0.043(2) 0.052(2) -0.037(2)
F5 0.141(3) 0.0978(19) 0.126(2) 0.0039(16) 0.059(2) 0.0308(18)
F6 0.141(2) 0.0751(15) 0.1045(18) 0.0194(13) 0.0613(18) 0.0069(14)
F7 0.185(3) 0.095(2) 0.147(3) -0.0318(19) 0.019(2) 0.053(2)
F8 0.156(3) 0.315(5) 0.102(2) -0.074(3) 0.030(2) 0.109(3)
F9 0.127(3) 0.380(6) 0.0743(18) 0.031(3) 0.0652(19) 0.038(3)
F10 0.112(2) 0.155(3) 0.0857(18) 0.0461(17) 0.0375(16) -0.0172(18)
F11 0.164(3) 0.0804(16) 0.117(2) 0.0226(14) 0.080(2) 0.0478(16)
F12 0.258(4) 0.091(2) 0.147(3) 0.0521(19) 0.108(3) 0.029(2)
F13 0.237(4) 0.164(3) 0.141(3) 0.044(2) 0.131(3) 0.005(3)
F14 0.222(4) 0.148(3) 0.157(3) 0.009(2) 0.141(3) 0.044(2)
F15 0.175(3) 0.0743(17) 0.136(2) 0.0162(15) 0.091(2) 0.0327(16)

loop_
_atom_type_symbol
_atom_type_description
_atom_type_scat_dispersion_real
_atom_type_scat_dispersion_imag
_atom_type_scat_source
C C 0.0033 0.0016 'International Tables Vol C Tables 4.2.6.8 and 6.1.1.4'
H H 0.0000 0.0000 'International Tables Vol C Tables 4.2.6.8 and 6.1.1.4'
N N 0.0061 0.0033 'International Tables Vol C Tables 4.2.6.8 and 6.1.1.4'
O O 0.0106 0.0060 'International Tables Vol C Tables 4.2.6.8 and 6.1.1.4'
F F 0.0171 0.0103 'International Tables Vol C Tables 4.2.6.8 and 6.1.1.4'

loop_
_geom_angle_atom_site_label_1
_geom_angle_atom_site_label_2
_geom_angle_atom_site_label_3
_geom_angle
N1 C1 C2 115.8(3)
N1 C1 H1A 108.3
C2 C1 H1A 108.3
N1 C1 H1B 108.3
C2 C1 H1B 108.3
H1A C1 H1B 107.4
N2 C2 C1 113.1(3)
N2 C2 H2A 109.0
C1 C2 H2A 109.0
N2 C2 H2B 109.0
C1 C2 H2B 109.0
H2A C2 H2B 107.8
O1 C3 N2 124.2(3)
O1 C3 N3 123.2(4)
N2 C3 N3 112.7(3)
C5 C4 C9 117.1(4)
C5 C4 N3 122.5(4)
C9 C4 N3 120.5(4)
F1 C5 C6 118.5(5)
F1 C5 C4 120.1(4)
C6 C5 C4 121.4(5)
F2 C6 C7 119.6(6)
F2 C6 C5 120.3(6)
C7 C6 C5 120.0(5)
F3 C7 C6 119.9(7)
F3 C7 C8 120.2(7)
C6 C7 C8 119.9(5)
F4 C8 C9 120.2(6)
F4 C8 C7 119.7(6)
C9 C8 C7 120.1(5)
F5 C9 C8 119.6(5)
F5 C9 C4 118.9(4)
C8 C9 C4 121.5(5)
C12 C11 N1 114.6(3)
C12 C11 H11A 108.6
N1 C11 H11A 108.6
C12 C11 H11B 108.6
N1 C11 H11B 108.6
H11A C11 H11B 107.6
N4 C12 C11 111.0(3)
N4 C12 H12A 109.4
C11 C12 H12A 109.4
N4 C12 H12B 109.4
C11 C12 H12B 109.4
H12A C12 H12B 108.0
O2 C13 N4 124.3(3)
O2 C13 N5 122.7(3)
N4 C13 N5 112.9(3)
C19 C14 C15 116.7(4)
C19 C14 N5 121.5(4)
C15 C14 N5 121.8(3)
F6 C15 C16 117.6(5)
F6 C15 C14 120.9(3)
C16 C15 C14 121.4(5)
F7 C16 C17 120.6(6)
F7 C16 C15 119.7(6)
C17 C16 C15 119.7(5)
C18 C17 F8 120.3(8)
C18 C17 C16 120.0(5)
F8 C17 C16 119.8(8)
F9 C18 C17 121.3(6)
F9 C18 C19 118.8(7)
C17 C18 C19 119.9(5)
F10 C19 C14 118.3(4)
F10 C19 C18 119.5(5)
C14 C19 C18 122.2(5)
N1 C20 C21 114.5(3)
N1 C20 H20A 108.6
C21 C20 H20A 108.6
N1 C20 H20B 108.6
C21 C20 H20B 108.6
H20A C20 H20B 107.6
N6 C21 C20 114.7(3)
N6 C21 H21A 108.6
C20 C21 H21A 108.6
N6 C21 H21B 108.6
C20 C21 H21B 108.6
H21A C21 H21B 107.6
O3 C22 N6 123.5(4)
O3 C22 N7 123.0(4)
N6 C22 N7 113.5(3)
C24 C23 C28 115.5(4)
C24 C23 N7 122.9(4)
C28 C23 N7 121.5(3)
F11 C24 C25 117.9(4)
F11 C24 C23 119.5(4)
C25 C24 C23 122.6(4)
F12 C25 C24 120.6(5)
F12 C25 C26 119.4(4)
C24 C25 C26 120.0(4)
F13 C26 C27 120.0(5)
F13 C26 C25 120.4(5)
C27 C26 C25 119.5(4)
F14 C27 C26 119.4(5)
F14 C27 C28 120.7(5)
C26 C27 C28 119.8(4)
F15 C28 C27 118.6(4)
F15 C28 C23 118.9(4)
C27 C28 C23 122.5(4)
C30 C29 N8 116.5(3)
C30 C29 H29A 108.2
N8 C29 H29A 108.2
C30 C29 H29B 108.2
N8 C29 H29B 108.2
H29A C29 H29B 107.3
C31 C30 C29 113.4(3)
C31 C30 H30A 108.9
C29 C30 H30A 108.9
C31 C30 H30B 108.9
C29 C30 H30B 108.9
H30A C30 H30B 107.7
C30 C31 C32 116.0(4)
C30 C31 H31A 108.3
C32 C31 H31A 108.3
C30 C31 H31B 108.3
C32 C31 H31B 108.3
H31A C31 H31B 107.4
C31 C32 H32A 109.5
C31 C32 H32B 109.5
H32A C32 H32B 109.5
C31 C32 H32C 109.5
H32A C32 H32C 109.5
H32B C32 H32C 109.5
C34 C33 N8 116.4(3)
C34 C33 H33A 108.2
N8 C33 H33A 108.2
C34 C33 H33B 108.2
N8 C33 H33B 108.2
H33A C33 H33B 107.3
C33 C34 C35 108.1(4)
C33 C34 H34A 110.1
C35 C34 H34A 110.1
C33 C34 H34B 110.1
C35 C34 H34B 110.1
H34A C34 H34B 108.4
C36 C35 C34 117.2(7)
C36 C35 H35A 108.0
C34 C35 H35A 108.0
C36 C35 H35B 108.0
C34 C35 H35B 108.0
H35A C35 H35B 107.2
C35 C36 H36A 109.5
C35 C36 H36B 109.5
H36A C36 H36B 109.5
C35 C36 H36C 109.5
H36A C36 H36C 109.5
H36B C36 H36C 109.5
N8 C37 C38 115.9(3)
N8 C37 H37A 108.3
C38 C37 H37A 108.3
N8 C37 H37B 108.3
C38 C37 H37B 108.3
H37A C37 H37B 107.4
C37 C38 C39 109.3(3)
C37 C38 H38A 109.8
C39 C38 H38A 109.8
C37 C38 H38B 109.8
C39 C38 H38B 109.8
H38A C38 H38B 108.3
C40 C39 C38 115.7(5)
C40 C39 H39A 108.4
C38 C39 H39A 108.4
C40 C39 H39B 108.4
C38 C39 H39B 108.4
H39A C39 H39B 107.4
C39 C40 H40A 109.5
C39 C40 H40B 109.5
H40A C40 H40B 109.5
C39 C40 H40C 109.5
H40A C40 H40C 109.5
H40B C40 H40C 109.5
C42 C41 N8 115.4(3)
C42 C41 H41A 108.4
N8 C41 H41A 108.4
C42 C41 H41B 108.4
N8 C41 H41B 108.4
H41A C41 H41B 107.5
C43 C42 C41 111.7(4)
C43 C42 H42A 109.3
C41 C42 H42A 109.3
C43 C42 H42B 109.3
C41 C42 H42B 109.3
H42A C42 H42B 107.9
C44 C43 C42 116.9(5)
C44 C43 H43A 108.1
C42 C43 H43A 108.1
C44 C43 H43B 108.1
C42 C43 H43B 108.1
H43A C43 H43B 107.3
C43 C44 H44A 109.5
C43 C44 H44B 109.5
H44A C44 H44B 109.5
C43 C44 H44C 109.5
H44A C44 H44C 109.5
H44B C44 H44C 109.5
C1 N1 C20 113.4(3)
C1 N1 C11 111.6(3)
C20 N1 C11 109.3(3)
C3 N2 C2 123.9(3)
C3 N2 H2 114(2)
C2 N2 H2 119(2)
C3 N3 C4 121.7(3)
C3 N3 H3 119(2)
C4 N3 H3 117(2)
C13 N4 C12 122.3(3)
C13 N4 H4 122(3)
C12 N4 H4 114(3)
C13 N5 C14 120.4(3)
C13 N5 H5 113(4)
C14 N5 H5 118(4)
C22 N6 C21 123.3(4)
C22 N6 H6 117(3)
C21 N6 H6 120(3)
C22 N7 C23 122.1(3)
C22 N7 H7 115(2)
C23 N7 H7 122(2)
C37 N8 C33 111.9(3)
C37 N8 C41 111.7(3)
C33 N8 C41 105.4(2)
C37 N8 C29 105.5(2)
C33 N8 C29 111.7(3)
C41 N8 C29 110.8(3)

loop_
_geom_bond_atom_site_label_1
_geom_bond_atom_site_label_2
_geom_bond_distance
_geom_bond_site_symmetry_2
C1 N1 1.441(4) .
C1 C2 1.456(6) .
C1 H1A 0.9700 .
C1 H1B 0.9700 .
C2 N2 1.446(5) .
C2 H2A 0.9700 .
C2 H2B 0.9700 .
C3 O1 1.220(4) .
C3 N2 1.338(5) .
C3 N3 1.364(4) .
C4 C5 1.373(6) .
C4 C9 1.388(6) .
C4 N3 1.392(5) .
C5 F1 1.330(5) .
C5 C6 1.369(7) .
C6 F2 1.335(6) .
C6 C7 1.360(8) .
C7 F3 1.349(5) .
C7 C8 1.361(8) .
C8 F4 1.348(6) .
C8 C9 1.358(7) .
C9 F5 1.322(5) .
C11 C12 1.461(5) .
C11 N1 1.472(4) .
C11 H11A 0.9700 .
C11 H11B 0.9700 .
C12 N4 1.451(5) .
C12 H12A 0.9700 .
C12 H12B 0.9700 .
C13 O2 1.216(4) .
C13 N4 1.338(4) .
C13 N5 1.379(5) .
C14 C19 1.362(5) .
C14 C15 1.382(5) .
C14 N5 1.390(5) .
C15 F6 1.328(5) .
C15 C16 1.369(6) .
C16 F7 1.332(6) .
C16 C17 1.362(9) .
C17 C18 1.346(8) .
C17 F8 1.349(6) .
C18 F9 1.341(6) .
C18 C19 1.369(7) .
C19 F10 1.345(5) .
C20 N1 1.464(5) .
C20 C21 1.466(5) .
C20 H20A 0.9700 .
C20 H20B 0.9700 .
C21 N6 1.422(5) .
C21 H21A 0.9700 .
C21 H21B 0.9700 .
C22 O3 1.226(4) .
C22 N6 1.339(5) .
C22 N7 1.365(5) .
C23 C24 1.377(5) .
C23 C28 1.379(5) .
C23 N7 1.400(5) .
C24 F11 1.339(4) .
C24 C25 1.358(6) .
C25 F12 1.332(5) .
C25 C26 1.360(7) .
C26 F13 1.346(5) .
C26 C27 1.356(6) .
C27 F14 1.346(5) .
C27 C28 1.363(6) .
C28 F15 1.338(4) .
C29 C30 1.500(5) .
C29 N8 1.527(4) .
C29 H29A 0.9700 .
C29 H29B 0.9700 .
C30 C31 1.473(6) .
C30 H30A 0.9700 .
C30 H30B 0.9700 .
C31 C32 1.494(6) .
C31 H31A 0.9700 .
C31 H31B 0.9700 .
C32 H32A 0.9600 .
C32 H32B 0.9600 .
C32 H32C 0.9600 .
C33 C34 1.483(6) .
C33 N8 1.517(4) .
C33 H33A 0.9700 .
C33 H33B 0.9700 .
C34 C35 1.540(7) .
C34 H34A 0.9700 .
C34 H34B 0.9700 .
C35 C36 1.347(9) .
C35 H35A 0.9700 .
C35 H35B 0.9700 .
C36 H36A 0.9600 .
C36 H36B 0.9600 .
C36 H36C 0.9600 .
C37 N8 1.513(4) .
C37 C38 1.516(5) .
C37 H37A 0.9700 .
C37 H37B 0.9700 .
C38 C39 1.517(6) .
C38 H38A 0.9700 .
C38 H38B 0.9700 .
C39 C40 1.435(8) .
C39 H39A 0.9700 .
C39 H39B 0.9700 .
C40 H40A 0.9600 .
C40 H40B 0.9600 .
C40 H40C 0.9600 .
C41 C42 1.494(5) .
C41 N8 1.519(4) .
C41 H41A 0.9700 .
C41 H41B 0.9700 .
C42 C43 1.488(6) .
C42 H42A 0.9700 .
C42 H42B 0.9700 .
C43 C44 1.474(7) .
C43 H43A 0.9700 .
C43 H43B 0.9700 .
C44 H44A 0.9600 .
C44 H44B 0.9600 .
C44 H44C 0.9600 .
N2 H2 0.91(4) .
N3 H3 0.83(3) .
N4 H4 0.83(4) .
N5 H5 0.71(4) .
N6 H6 0.82(4) .
N7 H7 0.87(4) .
O4 O4 0.000(5) 1

loop_
_geom_hbond_atom_site_label_D
_geom_hbond_atom_site_label_H
_geom_hbond_atom_site_label_A
_geom_hbond_distance_DH
_geom_hbond_distance_HA
_geom_hbond_distance_DA
_geom_hbond_angle_DHA
_geom_hbond_site_symmetry_A
N2 H2 O4 0.91(4) 2.03(4) 2.877(3) 156(3) 1
N3 H3 O4 0.83(3) 1.99(4) 2.759(4) 156(3) 1
N4 H4 O4 0.83(4) 2.12(4) 2.840(4) 145(4) 1
N5 H5 O4 0.71(4) 2.09(4) 2.766(4) 159(5) 1
N6 H6 O4 0.82(4) 2.01(4) 2.779(4) 158(3) 1
N7 H7 O4 0.87(4) 2.04(4) 2.830(4) 150(3) 1
